data_4117920
loop_
_publ_author_name
'Bidraha Bagh'
'Gabriele Schatte'
'Jennifer C. Green'
'Jens M\"uller'

_publ_contact_author_address
; Department of Chemistry
  University of Saskatchewan
  Saskatoon, Saskatchewan S7N 5C9
  Canada
;
_publ_contact_author_email jens.mueller@usask.ca
_publ_contact_author_fax '001 306 966 4730'
_publ_contact_author_name 'Dr Jens M\"uller'
_publ_contact_author_phone '001 306 966 2466'
_publ_section_title
;
 Understanding the Reactivity of Strained Sandwich Compounds with Aluminum
 or Gallium in Bridging Positions: Experiments and DFT Calculations
;
_journal_name_full 'Journal of the American Chemical Society'
_journal_page_first 7924
_journal_page_last 7936
_journal_paper_doi 10.1021/ja3019274
_journal_volume 134
_journal_year 2012
_chemical_formula_sum 'C37 H46 Fe2 Ga N'
_chemical_formula_weight 686.17
_chemical_name_systematic
; 
 ? 
;
_space_group_IT_number 2
_symmetry_cell_setting triclinic
_symmetry_space_group_name_Hall '-P 1'
_symmetry_space_group_name_H-M 'P -1'
_atom_sites_solution_hydrogens geom
_atom_sites_solution_primary direct
_atom_sites_solution_secondary difmap
_cell_angle_alpha 109.0902(7)
_cell_angle_beta 102.3199(8)
_cell_angle_gamma 97.1448(6)
_cell_formula_units_Z 2
_cell_length_a 10.3706(3)
_cell_length_b 11.7881(3)
_cell_length_c 14.3895(3)
_cell_measurement_reflns_used 9931
_cell_measurement_temperature 173(2)
_cell_measurement_theta_max 70.07
_cell_measurement_theta_min 3.38
_cell_volume 1587.77(7)
_computing_cell_refinement 'Saint V7.53A and SADABS V2008/1 (Apex2, v2009.3-0; Bruker AXS)'
_computing_data_collection 'Bruker Instrument Service v2009, 9, 0, 0'
_computing_data_reduction 'Saint V7.53A and SADABS V2008/1 (Apex2, v2009.3-0, Bruker AXS)'
_computing_molecular_graphics ' Cameron (WinGX v1.80.05 2009), Ortep (SHELXTL-NT v6.14, Bruker AXS)'
_computing_publication_material 'WinGX v1.80.05 2009 (L. J. Farrugia)'
_computing_structure_refinement 'SHELXL-97 (Sheldrick, 1997)'
_computing_structure_solution
; SIR-2004 (M. C. Burla, R. Caliandro, M. Camalli, B. Carrozzini, 
  G. L. Cascarano, L. De Caro, C. Giacovazzo, G. Polidori
  and R. Spagna, 2005) 
;
_diffrn_ambient_temperature 173(2)
_diffrn_measured_fraction_theta_full 0.992
_diffrn_measured_fraction_theta_max 0.992
_diffrn_measurement_device '62mm 4K CCD camera on D85 goniostat'
_diffrn_measurement_device_type 'Proteum R Smart 6000 (Bruker AXS)'
_diffrn_measurement_method 'CCD rotation images, \w scans'
_diffrn_radiation_monochromator 'Montel200 multilayer graded optics'
_diffrn_radiation_source 'Bruker AXS FR591, fine-focus rotating anode'
_diffrn_radiation_type CuK\a
_diffrn_radiation_wavelength 1.54184
_diffrn_reflns_av_R_equivalents 0.0631
_diffrn_reflns_av_sigmaI/netI 0.0626
_diffrn_reflns_limit_h_max 11
_diffrn_reflns_limit_h_min -11
_diffrn_reflns_limit_k_max 13
_diffrn_reflns_limit_k_min -13
_diffrn_reflns_limit_l_max 16
_diffrn_reflns_limit_l_min -16
_diffrn_reflns_number 20043
_diffrn_reflns_theta_full 60.00
_diffrn_reflns_theta_max 60.00
_diffrn_reflns_theta_min 3.38
_exptl_absorpt_coefficient_mu 8.404
_exptl_absorpt_correction_T_max 0.4126
_exptl_absorpt_correction_T_min 0.2701
_exptl_absorpt_correction_type multi-scan
_exptl_absorpt_process_details 'SADABS V2008/1 (Apex2, Bruker AXS)'
_exptl_crystal_colour yellow-orange
_exptl_crystal_density_diffrn 1.435
_exptl_crystal_description block
_exptl_crystal_F_000 716
_exptl_crystal_size_max 0.21
_exptl_crystal_size_mid 0.20
_exptl_crystal_size_min 0.13
_refine_diff_density_max 1.450
_refine_diff_density_min -1.248
_refine_diff_density_rms 0.186
_refine_ls_extinction_method none
_refine_ls_goodness_of_fit_ref 1.046
_refine_ls_hydrogen_treatment constr
_refine_ls_matrix_type full
_refine_ls_number_parameters 378
_refine_ls_number_reflns 4683
_refine_ls_number_restraints 0
_refine_ls_restrained_S_all 1.046
_refine_ls_R_factor_all 0.0776
_refine_ls_R_factor_gt 0.0767
_refine_ls_shift/su_max 0.000
_refine_ls_shift/su_mean 0.000
_refine_ls_structure_factor_coef Fsqd
_refine_ls_weighting_details 'calc w=1/[\s^2^(Fo^2^)+(0.1714P)^2^+0.2544P] where P=(Fo^2^+2Fc^2^)/3'
_refine_ls_weighting_scheme calc
_refine_ls_wR_factor_gt 0.1944
_refine_ls_wR_factor_ref 0.1961
_reflns_number_gt 4521
_reflns_number_total 4683
_reflns_threshold_expression >2sigma(I)
_cod_data_source_file ja3019274_si_002_1.cif
_cod_data_source_block 4b
_cod_database_code 4117920

loop_
_symmetry_equiv_pos_as_xyz
'x, y, z'
'-x, -y, -z'

loop_
_atom_site_label
_atom_site_type_symbol
_atom_site_fract_x
_atom_site_fract_y
_atom_site_fract_z
_atom_site_U_iso_or_equiv
_atom_site_adp_type
_atom_site_occupancy
_atom_site_symmetry_multiplicity
_atom_site_calc_flag
_atom_site_refinement_flags
Ga1 Ga 0.29950(4) 0.37334(4) 0.21642(3) 0.0278(3) Uani 1 1 d .
Fe1 Fe 0.17785(6) 0.26365(6) 0.41049(5) 0.0311(3) Uani 1 1 d .
Fe2 Fe -0.03008(6) 0.24506(6) 0.01243(5) 0.0334(3) Uani 1 1 d .
N1 N 0.4895(3) 0.3391(3) 0.1886(3) 0.0324(8) Uani 1 1 d .
C1 C 0.3809(4) 0.5487(4) 0.2429(3) 0.0288(8) Uani 1 1 d .
C2 C 0.3493(4) 0.6614(4) 0.2914(3) 0.0289(8) Uani 1 1 d .
C3 C 0.4299(4) 0.7698(4) 0.2980(3) 0.0311(9) Uani 1 1 d .
H3 H 0.4089 0.8458 0.3327 0.037 Uiso 1 1 calc .
C4 C 0.5394(4) 0.7718(4) 0.2563(3) 0.0333(9) Uani 1 1 d .
C5 C 0.5671(4) 0.6577(4) 0.2051(3) 0.0342(9) Uani 1 1 d .
H5 H 0.6399 0.6545 0.1746 0.041 Uiso 1 1 calc .
C6 C 0.4890(4) 0.5501(4) 0.1988(3) 0.0332(9) Uani 1 1 d .
C7 C 0.5171(4) 0.4273(4) 0.1392(3) 0.0369(9) Uani 1 1 d .
H7A H 0.4591 0.3958 0.0681 0.044 Uiso 1 1 calc R
H7B H 0.6126 0.4379 0.1372 0.044 Uiso 1 1 calc R
C8 C 0.2292(4) 0.6697(4) 0.3388(3) 0.0312(9) Uani 1 1 d .
C9 C 0.1054(4) 0.5742(4) 0.2649(4) 0.0396(10) Uani 1 1 d .
H9A H 0.1221 0.4917 0.2559 0.048 Uiso 1 1 calc R
H9B H 0.0872 0.5845 0.1988 0.048 Uiso 1 1 calc R
H9C H 0.0273 0.5848 0.2926 0.048 Uiso 1 1 calc R
C10 C 0.1913(5) 0.7958(4) 0.3615(4) 0.0408(10) Uani 1 1 d .
H10A H 0.1123 0.7959 0.3887 0.049 Uiso 1 1 calc R
H10B H 0.1700 0.8131 0.2984 0.049 Uiso 1 1 calc R
H10C H 0.2673 0.8592 0.4119 0.049 Uiso 1 1 calc R
C11 C 0.2650(5) 0.6464(5) 0.4385(4) 0.0416(11) Uani 1 1 d .
H11A H 0.2844 0.5641 0.4246 0.050 Uiso 1 1 calc R
H11B H 0.1889 0.6524 0.4689 0.050 Uiso 1 1 calc R
H11C H 0.3447 0.7078 0.4860 0.050 Uiso 1 1 calc R
C12 C 0.6273(5) 0.8909(4) 0.2645(4) 0.0389(10) Uani 1 1 d .
C13 C 0.5828(6) 1.0048(5) 0.3233(5) 0.0601(14) Uani 1 1 d .
H13A H 0.4892 1.0017 0.2892 0.072 Uiso 1 1 calc R
H13B H 0.6414 1.0781 0.3257 0.072 Uiso 1 1 calc R
H13C H 0.5890 1.0078 0.3931 0.072 Uiso 1 1 calc R
C14 C 0.7744(6) 0.8976(5) 0.3175(5) 0.0560(14) Uani 1 1 d .
H14A H 0.8315 0.9719 0.3199 0.067 Uiso 1 1 calc R
H14B H 0.8043 0.8251 0.2792 0.067 Uiso 1 1 calc R
H14C H 0.7815 0.9002 0.3872 0.067 Uiso 1 1 calc R
C15 C 0.6203(5) 0.8906(5) 0.1570(4) 0.0506(12) Uani 1 1 d .
H15A H 0.5275 0.8896 0.1227 0.061 Uiso 1 1 calc R
H15B H 0.6483 0.8175 0.1177 0.061 Uiso 1 1 calc R
H15C H 0.6806 0.9645 0.1618 0.061 Uiso 1 1 calc R
C16 C 0.4841(5) 0.2106(4) 0.1215(4) 0.0419(10) Uani 1 1 d .
H16A H 0.5733 0.2033 0.1107 0.050 Uiso 1 1 calc R
H16B H 0.4180 0.1904 0.0556 0.050 Uiso 1 1 calc R
H16C H 0.4574 0.1539 0.1542 0.050 Uiso 1 1 calc R
C17 C 0.5955(4) 0.3701(5) 0.2848(4) 0.0402(10) Uani 1 1 d .
H17A H 0.6817 0.3587 0.2695 0.048 Uiso 1 1 calc R
H17B H 0.5712 0.3163 0.3206 0.048 Uiso 1 1 calc R
H17C H 0.6040 0.4558 0.3281 0.048 Uiso 1 1 calc R
C20 C 0.2931(4) 0.2907(4) 0.3148(3) 0.0330(9) Uani 1 1 d .
C21 C 0.3735(4) 0.3238(5) 0.4159(4) 0.0400(11) Uani 1 1 d .
H21 H 0.4278 0.4029 0.4570 0.048 Uiso 1 1 calc .
C22 C 0.3613(6) 0.2212(6) 0.4473(5) 0.0524(14) Uani 1 1 d .
H22 H 0.4059 0.2199 0.5117 0.063 Uiso 1 1 calc .
C23 C 0.2709(7) 0.1219(5) 0.3654(5) 0.0607(16) Uani 1 1 d .
H23 H 0.2432 0.0419 0.3653 0.073 Uiso 1 1 calc .
C24 C 0.2285(6) 0.1625(5) 0.2831(4) 0.0468(12) Uani 1 1 d .
H24 H 0.1680 0.1138 0.2184 0.056 Uiso 1 1 calc .
C25 C 0.1192(5) 0.3030(5) 0.5423(4) 0.0440(11) Uani 1 1 d .
H25 H 0.1706 0.3049 0.6062 0.053 Uiso 1 1 calc .
C26 C 0.1182(5) 0.4028(4) 0.5087(3) 0.0382(10) Uani 1 1 d .
H26 H 0.1693 0.4839 0.5463 0.046 Uiso 1 1 calc .
C27 C 0.0285(4) 0.3619(4) 0.4099(4) 0.0368(10) Uani 1 1 d .
H27 H 0.0092 0.4107 0.3697 0.044 Uiso 1 1 calc .
C28 C -0.0277(4) 0.2356(5) 0.3812(4) 0.0440(11) Uani 1 1 d .
H28 H -0.0916 0.1845 0.3187 0.053 Uiso 1 1 calc .
C29 C 0.0296(5) 0.1996(5) 0.4635(4) 0.0430(11) Uani 1 1 d .
H29 H 0.0108 0.1195 0.4652 0.052 Uiso 1 1 calc .
C30 C 0.1791(4) 0.2892(4) 0.0759(3) 0.0327(9) Uani 1 1 d .
C31 C 0.1397(4) 0.3487(4) 0.0062(3) 0.0383(10) Uani 1 1 d .
H31 H 0.1570 0.4351 0.0229 0.046 Uiso 1 1 calc .
C32 C 0.0718(5) 0.2612(6) -0.0908(4) 0.0480(12) Uani 1 1 d .
H32 H 0.0368 0.2784 -0.1502 0.058 Uiso 1 1 calc .
C33 C 0.0641(5) 0.1429(5) -0.0853(4) 0.0454(12) Uani 1 1 d .
H33 H 0.0233 0.0667 -0.1397 0.054 Uiso 1 1 calc .
C34 C 0.1293(4) 0.1599(4) 0.0176(4) 0.0364(10) Uani 1 1 d .
H34 H 0.1385 0.0961 0.0436 0.044 Uiso 1 1 calc .
C35 C -0.2197(5) 0.2746(6) -0.0344(4) 0.0485(12) Uani 1 1 d .
H35 H -0.2524 0.2967 -0.0915 0.058 Uiso 1 1 calc .
C36 C -0.1545(4) 0.3579(4) 0.0670(4) 0.0415(11) Uani 1 1 d .
H36 H -0.1368 0.4450 0.0897 0.050 Uiso 1 1 calc .
C37 C -0.1209(5) 0.2863(5) 0.1281(4) 0.0410(11) Uani 1 1 d .
H37 H -0.0756 0.3175 0.1989 0.049 Uiso 1 1 calc .
C38 C -0.1667(5) 0.1605(5) 0.0648(4) 0.0455(11) Uani 1 1 d .
H38 H -0.1585 0.0926 0.0857 0.055 Uiso 1 1 calc .
C39 C -0.2274(5) 0.1543(5) -0.0358(4) 0.0502(13) Uani 1 1 d .
H39 H -0.2663 0.0812 -0.0940 0.060 Uiso 1 1 calc .

loop_
_atom_site_aniso_label
_atom_site_aniso_U_11
_atom_site_aniso_U_22
_atom_site_aniso_U_33
_atom_site_aniso_U_23
_atom_site_aniso_U_13
_atom_site_aniso_U_12
Ga1 0.0234(4) 0.0329(4) 0.0343(4) 0.0153(3) 0.0185(2) 0.0048(2)
Fe1 0.0310(4) 0.0351(4) 0.0386(4) 0.0201(3) 0.0223(3) 0.0068(3)
Fe2 0.0248(4) 0.0435(5) 0.0363(4) 0.0161(3) 0.0156(3) 0.0063(3)
N1 0.0217(16) 0.0418(19) 0.0415(19) 0.0174(16) 0.0203(15) 0.0074(14)
C1 0.0255(19) 0.0288(19) 0.036(2) 0.0134(16) 0.0157(17) 0.0015(16)
C2 0.0263(19) 0.038(2) 0.032(2) 0.0178(17) 0.0193(16) 0.0054(17)
C3 0.030(2) 0.036(2) 0.036(2) 0.0202(17) 0.0186(18) 0.0036(17)
C4 0.030(2) 0.042(2) 0.034(2) 0.0188(18) 0.0177(17) 0.0013(18)
C5 0.029(2) 0.041(2) 0.041(2) 0.0177(19) 0.0235(18) 0.0031(18)
C6 0.027(2) 0.043(2) 0.036(2) 0.0169(18) 0.0182(18) 0.0041(18)
C7 0.033(2) 0.042(2) 0.042(2) 0.0150(19) 0.0252(19) 0.0046(18)
C8 0.028(2) 0.035(2) 0.040(2) 0.0174(18) 0.0231(18) 0.0077(17)
C9 0.032(2) 0.044(2) 0.050(3) 0.018(2) 0.024(2) 0.0084(19)
C10 0.043(2) 0.042(2) 0.053(3) 0.022(2) 0.034(2) 0.013(2)
C11 0.042(3) 0.054(3) 0.047(3) 0.029(2) 0.030(2) 0.014(2)
C12 0.036(2) 0.040(2) 0.051(3) 0.024(2) 0.023(2) 0.0006(19)
C13 0.064(3) 0.051(3) 0.078(4) 0.028(3) 0.043(3) 0.002(3)
C14 0.047(3) 0.053(3) 0.064(3) 0.029(3) 0.006(3) -0.007(2)
C15 0.041(3) 0.065(3) 0.061(3) 0.038(3) 0.025(2) 0.004(2)
C16 0.037(2) 0.039(2) 0.056(3) 0.016(2) 0.029(2) 0.0097(19)
C17 0.024(2) 0.056(3) 0.043(2) 0.019(2) 0.0149(19) 0.0089(19)
C20 0.029(2) 0.033(2) 0.045(2) 0.0154(18) 0.0230(19) 0.0077(17)
C21 0.025(2) 0.061(3) 0.050(3) 0.033(2) 0.0227(19) 0.009(2)
C22 0.046(3) 0.077(4) 0.068(3) 0.051(3) 0.037(3) 0.030(3)
C23 0.082(4) 0.048(3) 0.099(4) 0.050(3) 0.068(4) 0.039(3)
C24 0.056(3) 0.039(2) 0.055(3) 0.016(2) 0.038(2) 0.008(2)
C25 0.045(3) 0.062(3) 0.042(3) 0.026(2) 0.030(2) 0.017(2)
C26 0.042(2) 0.041(2) 0.040(2) 0.0146(19) 0.025(2) 0.011(2)
C27 0.031(2) 0.049(3) 0.048(3) 0.028(2) 0.027(2) 0.016(2)
C28 0.025(2) 0.063(3) 0.051(3) 0.025(2) 0.0197(19) 0.006(2)
C29 0.041(3) 0.049(3) 0.056(3) 0.031(2) 0.031(2) 0.008(2)
C30 0.0213(19) 0.046(2) 0.037(2) 0.0175(19) 0.0167(17) 0.0057(17)
C31 0.036(2) 0.049(2) 0.040(2) 0.023(2) 0.022(2) 0.008(2)
C32 0.038(3) 0.073(3) 0.045(3) 0.030(3) 0.020(2) 0.013(2)
C33 0.036(2) 0.057(3) 0.041(3) 0.010(2) 0.018(2) 0.008(2)
C34 0.028(2) 0.041(2) 0.040(2) 0.0099(19) 0.0160(19) 0.0086(19)
C35 0.025(2) 0.074(4) 0.051(3) 0.025(3) 0.013(2) 0.015(2)
C36 0.026(2) 0.049(3) 0.060(3) 0.022(2) 0.027(2) 0.014(2)
C37 0.031(2) 0.054(3) 0.048(3) 0.024(2) 0.024(2) 0.008(2)
C38 0.035(2) 0.046(3) 0.063(3) 0.021(2) 0.030(2) 0.006(2)
C39 0.024(2) 0.053(3) 0.058(3) 0.003(2) 0.013(2) -0.003(2)

loop_
_atom_type_symbol
_atom_type_description
_atom_type_scat_dispersion_real
_atom_type_scat_dispersion_imag
_atom_type_scat_source
C C 0.0181 0.0091 'International Tables Vol C Tables 4.2.6.8 and 6.1.1.4'
H H 0.0000 0.0000 'International Tables Vol C Tables 4.2.6.8 and 6.1.1.4'
N N 0.0311 0.0180 'International Tables Vol C Tables 4.2.6.8 and 6.1.1.4'
Fe Fe -1.1336 3.1974 'International Tables Vol C Tables 4.2.6.8 and 6.1.1.4'
Ga Ga -1.2846 0.7763 'International Tables Vol C Tables 4.2.6.8 and 6.1.1.4'

loop_
_geom_angle_atom_site_label_1
_geom_angle_atom_site_label_2
_geom_angle_atom_site_label_3
_geom_angle
C20 Ga1 C30 117.57(18)
C20 Ga1 C1 129.04(17)
C30 Ga1 C1 111.99(17)
C20 Ga1 N1 98.27(15)
C30 Ga1 N1 99.75(15)
C1 Ga1 N1 84.11(15)
C23 Fe1 C29 104.9(2)
C23 Fe1 C22 40.7(3)
C29 Fe1 C22 118.1(2)
C23 Fe1 C21 68.5(2)
C29 Fe1 C21 154.5(2)
C22 Fe1 C21 40.9(2)
C23 Fe1 C25 120.7(2)
C29 Fe1 C25 40.7(2)
C22 Fe1 C25 104.0(2)
C21 Fe1 C25 120.0(2)
C23 Fe1 C26 157.9(2)
C29 Fe1 C26 68.0(2)
C22 Fe1 C26 122.5(2)
C21 Fe1 C26 108.36(19)
C25 Fe1 C26 40.4(2)
C23 Fe1 C28 121.2(3)
C29 Fe1 C28 41.0(2)
C22 Fe1 C28 155.1(2)
C21 Fe1 C28 163.3(2)
C25 Fe1 C28 68.7(2)
C26 Fe1 C28 68.1(2)
C23 Fe1 C27 158.5(3)
C29 Fe1 C27 68.27(19)
C22 Fe1 C27 160.7(2)
C21 Fe1 C27 126.37(19)
C25 Fe1 C27 68.25(19)
C26 Fe1 C27 40.4(2)
C28 Fe1 C27 40.5(2)
C23 Fe1 C24 40.9(2)
C29 Fe1 C24 124.1(2)
C22 Fe1 C24 68.4(2)
C21 Fe1 C24 67.9(2)
C25 Fe1 C24 158.9(2)
C26 Fe1 C24 160.1(2)
C28 Fe1 C24 109.5(2)
C27 Fe1 C24 124.9(2)
C23 Fe1 C20 69.32(19)
C29 Fe1 C20 162.7(2)
C22 Fe1 C20 68.78(19)
C21 Fe1 C20 40.09(19)
C25 Fe1 C20 156.3(2)
C26 Fe1 C20 123.30(18)
C28 Fe1 C20 127.07(19)
C27 Fe1 C20 110.82(17)
C24 Fe1 C20 41.20(19)
C37 Fe2 C33 156.2(2)
C37 Fe2 C34 121.63(19)
C33 Fe2 C34 41.0(2)
C37 Fe2 C32 162.3(2)
C33 Fe2 C32 40.6(2)
C34 Fe2 C32 68.1(2)
C37 Fe2 C38 40.7(2)
C33 Fe2 C38 120.0(2)
C34 Fe2 C38 107.2(2)
C32 Fe2 C38 155.6(2)
C37 Fe2 C39 68.4(2)
C33 Fe2 C39 105.9(2)
C34 Fe2 C39 123.8(2)
C32 Fe2 C39 120.4(2)
C38 Fe2 C39 40.8(2)
C37 Fe2 C35 68.4(2)
C33 Fe2 C35 123.2(2)
C34 Fe2 C35 160.1(2)
C32 Fe2 C35 107.7(2)
C38 Fe2 C35 68.2(2)
C39 Fe2 C35 40.1(2)
C37 Fe2 C31 126.29(19)
C33 Fe2 C31 68.0(2)
C34 Fe2 C31 67.62(19)
C32 Fe2 C31 40.1(2)
C38 Fe2 C31 162.3(2)
C39 Fe2 C31 156.2(2)
C35 Fe2 C31 122.5(2)
C37 Fe2 C36 40.8(2)
C33 Fe2 C36 160.6(2)
C34 Fe2 C36 157.6(2)
C32 Fe2 C36 125.0(2)
C38 Fe2 C36 68.4(2)
C39 Fe2 C36 68.1(2)
C35 Fe2 C36 40.6(2)
C31 Fe2 C36 109.50(19)
C37 Fe2 C30 108.57(18)
C33 Fe2 C30 68.97(18)
C34 Fe2 C30 40.80(18)
C32 Fe2 C30 68.10(19)
C38 Fe2 C30 124.98(19)
C39 Fe2 C30 161.4(2)
C35 Fe2 C30 157.5(2)
C31 Fe2 C30 40.14(18)
C36 Fe2 C30 122.48(18)
C7 N1 C17 110.1(3)
C7 N1 C16 111.8(4)
C17 N1 C16 108.5(4)
C7 N1 Ga1 100.1(2)
C17 N1 Ga1 111.7(3)
C16 N1 Ga1 114.5(3)
C2 C1 C6 117.7(4)
C2 C1 Ga1 133.7(3)
C6 C1 Ga1 108.6(3)
C3 C2 C1 119.1(4)
C3 C2 C8 119.1(4)
C1 C2 C8 121.9(3)
C4 C3 C2 123.4(4)
C4 C3 H3 118.3
C2 C3 H3 118.3
C3 C4 C5 116.8(4)
C3 C4 C12 122.9(4)
C5 C4 C12 120.3(4)
C6 C5 C4 120.4(4)
C6 C5 H5 119.8
C4 C5 H5 119.8
C5 C6 C1 122.6(4)
C5 C6 C7 119.6(4)
C1 C6 C7 117.8(4)
N1 C7 C6 109.5(3)
N1 C7 H7A 109.8
C6 C7 H7A 109.8
N1 C7 H7B 109.8
C6 C7 H7B 109.8
H7A C7 H7B 108.2
C9 C8 C11 109.4(4)
C9 C8 C10 107.4(4)
C11 C8 C10 108.5(4)
C9 C8 C2 109.8(3)
C11 C8 C2 109.5(3)
C10 C8 C2 112.3(3)
C8 C9 H9A 109.5
C8 C9 H9B 109.5
H9A C9 H9B 109.5
C8 C9 H9C 109.5
H9A C9 H9C 109.5
H9B C9 H9C 109.5
C8 C10 H10A 109.5
C8 C10 H10B 109.5
H10A C10 H10B 109.5
C8 C10 H10C 109.5
H10A C10 H10C 109.5
H10B C10 H10C 109.5
C8 C11 H11A 109.5
C8 C11 H11B 109.5
H11A C11 H11B 109.5
C8 C11 H11C 109.5
H11A C11 H11C 109.5
H11B C11 H11C 109.5
C13 C12 C4 112.7(4)
C13 C12 C14 109.1(5)
C4 C12 C14 109.3(4)
C13 C12 C15 108.2(4)
C4 C12 C15 109.2(4)
C14 C12 C15 108.2(4)
C12 C13 H13A 109.5
C12 C13 H13B 109.5
H13A C13 H13B 109.5
C12 C13 H13C 109.5
H13A C13 H13C 109.5
H13B C13 H13C 109.5
C12 C14 H14A 109.5
C12 C14 H14B 109.5
H14A C14 H14B 109.5
C12 C14 H14C 109.5
H14A C14 H14C 109.5
H14B C14 H14C 109.5
C12 C15 H15A 109.5
C12 C15 H15B 109.5
H15A C15 H15B 109.5
C12 C15 H15C 109.5
H15A C15 H15C 109.5
H15B C15 H15C 109.5
N1 C16 H16A 109.5
N1 C16 H16B 109.5
H16A C16 H16B 109.5
N1 C16 H16C 109.5
H16A C16 H16C 109.5
H16B C16 H16C 109.5
N1 C17 H17A 109.5
N1 C17 H17B 109.5
H17A C17 H17B 109.5
N1 C17 H17C 109.5
H17A C17 H17C 109.5
H17B C17 H17C 109.5
C21 C20 C24 105.7(4)
C21 C20 Ga1 129.8(3)
C24 C20 Ga1 122.3(3)
C21 C20 Fe1 68.5(2)
C24 C20 Fe1 68.2(2)
Ga1 C20 Fe1 140.4(2)
C20 C21 C22 110.0(5)
C20 C21 Fe1 71.4(2)
C22 C21 Fe1 69.2(3)
C20 C21 H21 125.0
C22 C21 H21 125.0
Fe1 C21 H21 126.0
C23 C22 C21 107.7(5)
C23 C22 Fe1 69.4(3)
C21 C22 Fe1 69.9(3)
C23 C22 H22 126.2
C21 C22 H22 126.2
Fe1 C22 H22 126.1
C22 C23 C24 108.0(5)
C22 C23 Fe1 69.9(3)
C24 C23 Fe1 70.4(3)
C22 C23 H23 126.0
C24 C23 H23 126.0
Fe1 C23 H23 125.3
C23 C24 C20 108.6(5)
C23 C24 Fe1 68.7(3)
C20 C24 Fe1 70.6(2)
C23 C24 H24 125.7
C20 C24 H24 125.7
Fe1 C24 H24 126.6
C26 C25 C29 107.3(4)
C26 C25 Fe1 69.9(3)
C29 C25 Fe1 69.1(3)
C26 C25 H25 126.3
C29 C25 H25 126.3
Fe1 C25 H25 126.3
C25 C26 C27 108.7(4)
C25 C26 Fe1 69.7(3)
C27 C26 Fe1 69.9(2)
C25 C26 H26 125.7
C27 C26 H26 125.7
Fe1 C26 H26 126.3
C26 C27 C28 108.2(4)
C26 C27 Fe1 69.7(3)
C28 C27 Fe1 69.7(3)
C26 C27 H27 125.9
C28 C27 H27 125.9
Fe1 C27 H27 126.3
C27 C28 C29 107.1(4)
C27 C28 Fe1 69.8(3)
C29 C28 Fe1 68.8(3)
C27 C28 H28 126.4
C29 C28 H28 126.4
Fe1 C28 H28 126.5
C25 C29 C28 108.7(4)
C25 C29 Fe1 70.3(3)
C28 C29 Fe1 70.2(3)
C25 C29 H29 125.7
C28 C29 H29 125.7
Fe1 C29 H29 125.4
C31 C30 C34 105.3(4)
C31 C30 Ga1 124.4(3)
C34 C30 Ga1 129.7(3)
C31 C30 Fe2 68.4(2)
C34 C30 Fe2 67.6(2)
Ga1 C30 Fe2 134.4(2)
C32 C31 C30 110.0(4)
C32 C31 Fe2 69.6(3)
C30 C31 Fe2 71.5(2)
C32 C31 H31 125.0
C30 C31 H31 125.0
Fe2 C31 H31 125.6
C31 C32 C33 108.5(4)
C31 C32 Fe2 70.4(3)
C33 C32 Fe2 69.6(3)
C31 C32 H32 125.8
C33 C32 H32 125.8
Fe2 C32 H32 125.9
C32 C33 C34 106.9(4)
C32 C33 Fe2 69.8(3)
C34 C33 Fe2 69.5(3)
C32 C33 H33 126.6
C34 C33 H33 126.6
Fe2 C33 H33 125.7
C33 C34 C30 109.3(4)
C33 C34 Fe2 69.5(3)
C30 C34 Fe2 71.6(2)
C33 C34 H34 125.3
C30 C34 H34 125.3
Fe2 C34 H34 125.2
C39 C35 C36 108.6(5)
C39 C35 Fe2 69.7(3)
C36 C35 Fe2 70.0(3)
C39 C35 H35 125.7
C36 C35 H35 125.7
Fe2 C35 H35 126.2
C35 C36 C37 107.3(4)
C35 C36 Fe2 69.5(3)
C37 C36 Fe2 68.8(3)
C35 C36 H36 126.4
C37 C36 H36 126.4
Fe2 C36 H36 126.9
C38 C37 C36 108.2(4)
C38 C37 Fe2 69.8(3)
C36 C37 Fe2 70.4(3)
C38 C37 H37 125.9
C36 C37 H37 125.9
Fe2 C37 H37 125.5
C37 C38 C39 107.6(5)
C37 C38 Fe2 69.5(3)
C39 C38 Fe2 69.7(3)
C37 C38 H38 126.2
C39 C38 H38 126.2
Fe2 C38 H38 126.2
C35 C39 C38 108.3(4)
C35 C39 Fe2 70.2(3)
C38 C39 Fe2 69.5(3)
C35 C39 H39 125.9
C38 C39 H39 125.9
Fe2 C39 H39 126.1

loop_
_geom_bond_atom_site_label_1
_geom_bond_atom_site_label_2
_geom_bond_distance
Ga1 C20 1.971(4)
Ga1 C30 1.984(4)
Ga1 C1 2.011(4)
Ga1 N1 2.153(3)
Fe1 C23 2.026(5)
Fe1 C29 2.026(4)
Fe1 C22 2.032(5)
Fe1 C21 2.041(4)
Fe1 C25 2.042(4)
Fe1 C26 2.044(4)
Fe1 C28 2.045(4)
Fe1 C27 2.046(4)
Fe1 C24 2.048(5)
Fe1 C20 2.079(4)
Fe2 C37 2.036(5)
Fe2 C33 2.038(5)
Fe2 C34 2.038(4)
Fe2 C32 2.041(5)
Fe2 C38 2.041(5)
Fe2 C39 2.044(5)
Fe2 C35 2.049(5)
Fe2 C31 2.051(4)
Fe2 C36 2.056(4)
Fe2 C30 2.091(4)
N1 C7 1.471(6)
N1 C17 1.476(6)
N1 C16 1.492(6)
C1 C2 1.401(6)
C1 C6 1.403(6)
C2 C3 1.400(6)
C2 C8 1.540(5)
C3 C4 1.395(6)
C3 H3 0.9500
C4 C5 1.404(6)
C4 C12 1.531(6)
C5 C6 1.382(6)
C5 H5 0.9500
C6 C7 1.522(6)
C7 H7A 0.9900
C7 H7B 0.9900
C8 C9 1.524(6)
C8 C11 1.526(6)
C8 C10 1.534(6)
C9 H9A 0.9800
C9 H9B 0.9800
C9 H9C 0.9800
C10 H10A 0.9800
C10 H10B 0.9800
C10 H10C 0.9800
C11 H11A 0.9800
C11 H11B 0.9800
C11 H11C 0.9800
C12 C13 1.519(7)
C12 C14 1.532(7)
C12 C15 1.533(7)
C13 H13A 0.9800
C13 H13B 0.9800
C13 H13C 0.9800
C14 H14A 0.9800
C14 H14B 0.9800
C14 H14C 0.9800
C15 H15A 0.9800
C15 H15B 0.9800
C15 H15C 0.9800
C16 H16A 0.9800
C16 H16B 0.9800
C16 H16C 0.9800
C17 H17A 0.9800
C17 H17B 0.9800
C17 H17C 0.9800
C20 C21 1.412(7)
C20 C24 1.452(7)
C21 C22 1.422(7)
C21 H21 0.9500
C22 C23 1.411(9)
C22 H22 0.9500
C23 C24 1.423(8)
C23 H23 0.9500
C24 H24 0.9500
C25 C26 1.411(7)
C25 C29 1.414(8)
C25 H25 0.9500
C26 C27 1.412(7)
C26 H26 0.9500
C27 C28 1.416(7)
C27 H27 0.9500
C28 C29 1.425(7)
C28 H28 0.9500
C29 H29 0.9500
C30 C31 1.422(6)
C30 C34 1.440(7)
C31 C32 1.402(8)
C31 H31 0.9500
C32 C33 1.416(8)
C32 H32 0.9500
C33 C34 1.426(7)
C33 H33 0.9500
C34 H34 0.9500
C35 C39 1.404(9)
C35 C36 1.423(8)
C35 H35 0.9500
C36 C37 1.426(7)
C36 H36 0.9500
C37 C38 1.418(7)
C37 H37 0.9500
C38 C39 1.424(8)
C38 H38 0.9500
C39 H39 0.9500

loop_
_geom_torsion_atom_site_label_1
_geom_torsion_atom_site_label_2
_geom_torsion_atom_site_label_3
_geom_torsion_atom_site_label_4
_geom_torsion
C20 Ga1 N1 C7 -164.8(3)
C30 Ga1 N1 C7 75.2(3)
C1 Ga1 N1 C7 -36.1(3)
C20 Ga1 N1 C17 -48.3(3)
C30 Ga1 N1 C17 -168.2(3)
C1 Ga1 N1 C17 80.4(3)
C20 Ga1 N1 C16 75.5(3)
C30 Ga1 N1 C16 -44.5(3)
C1 Ga1 N1 C16 -155.9(3)
C20 Ga1 C1 C2 -67.1(5)
C30 Ga1 C1 C2 98.9(4)
N1 Ga1 C1 C2 -163.0(4)
C20 Ga1 C1 C6 114.9(3)
C30 Ga1 C1 C6 -79.2(3)
N1 Ga1 C1 C6 19.0(3)
C6 C1 C2 C3 -3.0(6)
Ga1 C1 C2 C3 179.1(3)
C6 C1 C2 C8 177.7(4)
Ga1 C1 C2 C8 -0.2(6)
C1 C2 C3 C4 1.7(6)
C8 C2 C3 C4 -179.0(4)
C2 C3 C4 C5 0.3(6)
C2 C3 C4 C12 -179.6(4)
C3 C4 C5 C6 -0.9(6)
C12 C4 C5 C6 179.1(4)
C4 C5 C6 C1 -0.6(7)
C4 C5 C6 C7 177.5(4)
C2 C1 C6 C5 2.5(6)
Ga1 C1 C6 C5 -179.1(3)
C2 C1 C6 C7 -175.5(4)
Ga1 C1 C6 C7 2.9(5)
C17 N1 C7 C6 -72.5(4)
C16 N1 C7 C6 166.8(3)
Ga1 N1 C7 C6 45.1(4)
C5 C6 C7 N1 146.0(4)
C1 C6 C7 N1 -35.8(5)
C3 C2 C8 C9 135.3(4)
C1 C2 C8 C9 -45.4(5)
C3 C2 C8 C11 -104.6(4)
C1 C2 C8 C11 74.7(5)
C3 C2 C8 C10 16.0(5)
C1 C2 C8 C10 -164.7(4)
C3 C4 C12 C13 0.5(6)
C5 C4 C12 C13 -179.4(4)
C3 C4 C12 C14 122.0(5)
C5 C4 C12 C14 -57.9(6)
C3 C4 C12 C15 -119.9(4)
C5 C4 C12 C15 60.2(5)
C30 Ga1 C20 C21 174.5(4)
C1 Ga1 C20 C21 -20.2(5)
N1 Ga1 C20 C21 68.9(4)
C30 Ga1 C20 C24 13.9(4)
C1 Ga1 C20 C24 179.2(3)
N1 Ga1 C20 C24 -91.7(4)
C30 Ga1 C20 Fe1 -80.4(4)
C1 Ga1 C20 Fe1 84.9(4)
N1 Ga1 C20 Fe1 174.0(3)
C23 Fe1 C20 C21 -80.8(4)
C29 Fe1 C20 C21 -154.1(6)
C22 Fe1 C20 C21 -37.0(3)
C25 Fe1 C20 C21 39.1(6)
C26 Fe1 C20 C21 78.7(3)
C28 Fe1 C20 C21 165.2(3)
C27 Fe1 C20 C21 122.2(3)
C24 Fe1 C20 C21 -118.1(4)
C23 Fe1 C20 C24 37.3(4)
C29 Fe1 C20 C24 -36.1(7)
C22 Fe1 C20 C24 81.0(4)
C21 Fe1 C20 C24 118.1(4)
C25 Fe1 C20 C24 157.2(5)
C26 Fe1 C20 C24 -163.2(3)
C28 Fe1 C20 C24 -76.8(4)
C27 Fe1 C20 C24 -119.7(3)
C23 Fe1 C20 Ga1 152.1(5)
C29 Fe1 C20 Ga1 78.8(7)
C22 Fe1 C20 Ga1 -164.1(4)
C21 Fe1 C20 Ga1 -127.1(5)
C25 Fe1 C20 Ga1 -88.0(6)
C26 Fe1 C20 Ga1 -48.4(4)
C28 Fe1 C20 Ga1 38.1(5)
C27 Fe1 C20 Ga1 -4.9(4)
C24 Fe1 C20 Ga1 114.8(5)
C24 C20 C21 C22 0.3(5)
Ga1 C20 C21 C22 -162.8(3)
Fe1 C20 C21 C22 58.6(3)
C24 C20 C21 Fe1 -58.4(3)
Ga1 C20 C21 Fe1 138.6(3)
C23 Fe1 C21 C20 83.1(3)
C29 Fe1 C21 C20 162.5(4)
C22 Fe1 C21 C20 120.9(4)
C25 Fe1 C21 C20 -163.0(3)
C26 Fe1 C21 C20 -120.3(3)
C28 Fe1 C21 C20 -45.3(8)
C27 Fe1 C21 C20 -79.1(3)
C24 Fe1 C21 C20 38.9(3)
C23 Fe1 C21 C22 -37.9(4)
C29 Fe1 C21 C22 41.6(6)
C25 Fe1 C21 C22 76.1(4)
C26 Fe1 C21 C22 118.8(3)
C28 Fe1 C21 C22 -166.2(7)
C27 Fe1 C21 C22 160.0(3)
C24 Fe1 C21 C22 -82.1(4)
C20 Fe1 C21 C22 -120.9(4)
C20 C21 C22 C23 -0.6(6)
Fe1 C21 C22 C23 59.3(4)
C20 C21 C22 Fe1 -59.9(3)
C29 Fe1 C22 C23 80.0(4)
C21 Fe1 C22 C23 -118.9(4)
C25 Fe1 C22 C23 121.2(3)
C26 Fe1 C22 C23 160.6(3)
C28 Fe1 C22 C23 51.8(6)
C27 Fe1 C22 C23 -175.1(5)
C24 Fe1 C22 C23 -38.1(3)
C20 Fe1 C22 C23 -82.6(3)
C23 Fe1 C22 C21 118.9(4)
C29 Fe1 C22 C21 -161.1(3)
C25 Fe1 C22 C21 -119.9(3)
C26 Fe1 C22 C21 -80.5(3)
C28 Fe1 C22 C21 170.7(4)
C27 Fe1 C22 C21 -56.2(7)
C24 Fe1 C22 C21 80.8(3)
C20 Fe1 C22 C21 36.3(3)
C21 C22 C23 C24 0.7(6)
Fe1 C22 C23 C24 60.3(4)
C21 C22 C23 Fe1 -59.7(3)
C29 Fe1 C23 C22 -116.0(3)
C21 Fe1 C23 C22 38.0(3)
C25 Fe1 C23 C22 -75.0(4)
C26 Fe1 C23 C22 -47.9(7)
C28 Fe1 C23 C22 -157.2(3)
C27 Fe1 C23 C22 175.6(4)
C24 Fe1 C23 C22 118.7(4)
C20 Fe1 C23 C22 81.1(3)
C29 Fe1 C23 C24 125.3(3)
C22 Fe1 C23 C24 -118.7(4)
C21 Fe1 C23 C24 -80.7(3)
C25 Fe1 C23 C24 166.3(3)
C26 Fe1 C23 C24 -166.6(5)
C28 Fe1 C23 C24 84.1(4)
C27 Fe1 C23 C24 56.9(6)
C20 Fe1 C23 C24 -37.6(3)
C22 C23 C24 C20 -0.5(6)
Fe1 C23 C24 C20 59.5(3)
C22 C23 C24 Fe1 -60.0(4)
C21 C20 C24 C23 0.2(5)
Ga1 C20 C24 C23 164.8(3)
Fe1 C20 C24 C23 -58.4(3)
C21 C20 C24 Fe1 58.5(3)
Ga1 C20 C24 Fe1 -136.9(3)
C29 Fe1 C24 C23 -72.2(4)
C22 Fe1 C24 C23 38.0(4)
C21 Fe1 C24 C23 82.2(4)
C25 Fe1 C24 C23 -34.4(7)
C26 Fe1 C24 C23 165.1(6)
C28 Fe1 C24 C23 -115.5(4)
C27 Fe1 C24 C23 -158.0(3)
C20 Fe1 C24 C23 120.0(5)
C23 Fe1 C24 C20 -120.0(5)
C29 Fe1 C24 C20 167.8(3)
C22 Fe1 C24 C20 -82.0(3)
C21 Fe1 C24 C20 -37.8(3)
C25 Fe1 C24 C20 -154.4(5)
C26 Fe1 C24 C20 45.2(7)
C28 Fe1 C24 C20 124.5(3)
C27 Fe1 C24 C20 82.0(3)
C23 Fe1 C25 C26 164.6(3)
C29 Fe1 C25 C26 -118.7(4)
C22 Fe1 C25 C26 124.2(3)
C21 Fe1 C25 C26 83.3(3)
C28 Fe1 C25 C26 -80.9(3)
C27 Fe1 C25 C26 -37.2(3)
C24 Fe1 C25 C26 -169.9(5)
C20 Fe1 C25 C26 55.3(6)
C23 Fe1 C25 C29 -76.6(4)
C22 Fe1 C25 C29 -117.1(3)
C21 Fe1 C25 C29 -158.0(3)
C26 Fe1 C25 C29 118.7(4)
C28 Fe1 C25 C29 37.8(3)
C27 Fe1 C25 C29 81.5(3)
C24 Fe1 C25 C29 -51.2(7)
C20 Fe1 C25 C29 174.0(4)
C29 C25 C26 C27 0.1(5)
Fe1 C25 C26 C27 59.2(3)
C29 C25 C26 Fe1 -59.1(3)
C23 Fe1 C26 C25 -37.2(7)
C29 Fe1 C26 C25 38.1(3)
C22 Fe1 C26 C25 -72.2(4)
C21 Fe1 C26 C25 -115.0(3)
C28 Fe1 C26 C25 82.4(3)
C27 Fe1 C26 C25 119.9(4)
C24 Fe1 C26 C25 169.3(5)
C20 Fe1 C26 C25 -156.7(3)
C23 Fe1 C26 C27 -157.1(5)
C29 Fe1 C26 C27 -81.9(3)
C22 Fe1 C26 C27 167.9(3)
C21 Fe1 C26 C27 125.1(3)
C25 Fe1 C26 C27 -119.9(4)
C28 Fe1 C26 C27 -37.6(3)
C24 Fe1 C26 C27 49.4(7)
C20 Fe1 C26 C27 83.3(3)
C25 C26 C27 C28 0.2(5)
Fe1 C26 C27 C28 59.3(3)
C25 C26 C27 Fe1 -59.1(3)
C23 Fe1 C27 C26 156.4(5)
C29 Fe1 C27 C26 81.1(3)
C22 Fe1 C27 C26 -32.3(7)
C21 Fe1 C27 C26 -74.8(3)
C25 Fe1 C27 C26 37.2(3)
C28 Fe1 C27 C26 119.4(4)
C24 Fe1 C27 C26 -161.6(3)
C20 Fe1 C27 C26 -117.4(3)
C23 Fe1 C27 C28 37.0(6)
C29 Fe1 C27 C28 -38.3(3)
C22 Fe1 C27 C28 -151.7(5)
C21 Fe1 C27 C28 165.8(3)
C25 Fe1 C27 C28 -82.2(3)
C26 Fe1 C27 C28 -119.4(4)
C24 Fe1 C27 C28 79.0(3)
C20 Fe1 C27 C28 123.2(3)
C26 C27 C28 C29 -0.4(5)
Fe1 C27 C28 C29 58.9(3)
C26 C27 C28 Fe1 -59.3(3)
C23 Fe1 C28 C27 -165.1(3)
C29 Fe1 C28 C27 118.6(4)
C22 Fe1 C28 C27 158.1(5)
C21 Fe1 C28 C27 -43.5(8)
C25 Fe1 C28 C27 81.0(3)
C26 Fe1 C28 C27 37.4(3)
C24 Fe1 C28 C27 -121.4(3)
C20 Fe1 C28 C27 -78.5(3)
C23 Fe1 C28 C29 76.3(4)
C22 Fe1 C28 C29 39.5(7)
C21 Fe1 C28 C29 -162.1(6)
C25 Fe1 C28 C29 -37.6(3)
C26 Fe1 C28 C29 -81.2(3)
C27 Fe1 C28 C29 -118.6(4)
C24 Fe1 C28 C29 120.0(3)
C20 Fe1 C28 C29 162.8(3)
C26 C25 C29 C28 -0.4(5)
Fe1 C25 C29 C28 -60.0(3)
C26 C25 C29 Fe1 59.6(3)
C27 C28 C29 C25 0.5(5)
Fe1 C28 C29 C25 60.0(3)
C27 C28 C29 Fe1 -59.6(3)
C23 Fe1 C29 C25 120.0(3)
C22 Fe1 C29 C25 78.4(4)
C21 Fe1 C29 C25 48.9(6)
C26 Fe1 C29 C25 -37.8(3)
C28 Fe1 C29 C25 -119.3(4)
C27 Fe1 C29 C25 -81.5(3)
C24 Fe1 C29 C25 160.2(3)
C20 Fe1 C29 C25 -171.9(5)
C23 Fe1 C29 C28 -120.6(4)
C22 Fe1 C29 C28 -162.3(3)
C21 Fe1 C29 C28 168.2(4)
C25 Fe1 C29 C28 119.3(4)
C26 Fe1 C29 C28 81.5(3)
C27 Fe1 C29 C28 37.9(3)
C24 Fe1 C29 C28 -80.4(4)
C20 Fe1 C29 C28 -52.5(7)
C20 Ga1 C30 C31 159.8(3)
C1 Ga1 C30 C31 -8.0(4)
N1 Ga1 C30 C31 -95.5(4)
C20 Ga1 C30 C34 -29.9(4)
C1 Ga1 C30 C34 162.3(4)
N1 Ga1 C30 C34 74.8(4)
C20 Ga1 C30 Fe2 67.1(4)
C1 Ga1 C30 Fe2 -100.7(3)
N1 Ga1 C30 Fe2 171.8(3)
C37 Fe2 C30 C31 -124.8(3)
C33 Fe2 C30 C31 80.5(3)
C34 Fe2 C30 C31 118.0(4)
C32 Fe2 C30 C31 36.6(3)
C38 Fe2 C30 C31 -167.0(3)
C39 Fe2 C30 C31 157.8(6)
C35 Fe2 C30 C31 -46.7(6)
C36 Fe2 C30 C31 -81.9(3)
C37 Fe2 C30 C34 117.2(3)
C33 Fe2 C30 C34 -37.6(3)
C32 Fe2 C30 C34 -81.4(3)
C38 Fe2 C30 C34 75.0(3)
C39 Fe2 C30 C34 39.8(7)
C35 Fe2 C30 C34 -164.7(5)
C31 Fe2 C30 C34 -118.0(4)
C36 Fe2 C30 C34 160.1(3)
C37 Fe2 C30 Ga1 -7.1(4)
C33 Fe2 C30 Ga1 -161.9(4)
C34 Fe2 C30 Ga1 -124.4(5)
C32 Fe2 C30 Ga1 154.3(4)
C38 Fe2 C30 Ga1 -49.3(4)
C39 Fe2 C30 Ga1 -84.6(7)
C35 Fe2 C30 Ga1 71.0(6)
C31 Fe2 C30 Ga1 117.6(5)
C36 Fe2 C30 Ga1 35.7(4)
C34 C30 C31 C32 -1.2(5)
Ga1 C30 C31 C32 171.0(3)
Fe2 C30 C31 C32 -59.1(3)
C34 C30 C31 Fe2 57.8(3)
Ga1 C30 C31 Fe2 -129.9(3)
C37 Fe2 C31 C32 -164.3(3)
C33 Fe2 C31 C32 37.7(3)
C34 Fe2 C31 C32 82.1(3)
C38 Fe2 C31 C32 158.2(6)
C39 Fe2 C31 C32 -41.9(6)
C35 Fe2 C31 C32 -78.6(4)
C36 Fe2 C31 C32 -121.7(3)
C30 Fe2 C31 C32 120.7(4)
C37 Fe2 C31 C30 75.1(3)
C33 Fe2 C31 C30 -83.0(3)
C34 Fe2 C31 C30 -38.6(3)
C32 Fe2 C31 C30 -120.7(4)
C38 Fe2 C31 C30 37.5(7)
C39 Fe2 C31 C30 -162.6(4)
C35 Fe2 C31 C30 160.8(3)
C36 Fe2 C31 C30 117.6(3)
C30 C31 C32 C33 0.9(5)
Fe2 C31 C32 C33 -59.3(3)
C30 C31 C32 Fe2 60.2(3)
C37 Fe2 C32 C31 45.8(7)
C33 Fe2 C32 C31 -119.5(4)
C34 Fe2 C32 C31 -80.8(3)
C38 Fe2 C32 C31 -164.2(4)
C39 Fe2 C32 C31 161.8(3)
C35 Fe2 C32 C31 119.8(3)
C36 Fe2 C32 C31 78.5(3)
C30 Fe2 C32 C31 -36.7(3)
C37 Fe2 C32 C33 165.3(6)
C34 Fe2 C32 C33 38.6(3)
C38 Fe2 C32 C33 -44.7(6)
C39 Fe2 C32 C33 -78.7(3)
C35 Fe2 C32 C33 -120.7(3)
C31 Fe2 C32 C33 119.5(4)
C36 Fe2 C32 C33 -162.1(3)
C30 Fe2 C32 C33 82.8(3)
C31 C32 C33 C34 -0.1(5)
Fe2 C32 C33 C34 -59.9(3)
C31 C32 C33 Fe2 59.8(3)
C37 Fe2 C33 C32 -169.0(4)
C34 Fe2 C33 C32 -117.9(4)
C38 Fe2 C33 C32 160.4(3)
C39 Fe2 C33 C32 118.4(3)
C35 Fe2 C33 C32 78.2(4)
C31 Fe2 C33 C32 -37.2(3)
C36 Fe2 C33 C32 49.3(7)
C30 Fe2 C33 C32 -80.5(3)
C37 Fe2 C33 C34 -51.1(6)
C32 Fe2 C33 C34 117.9(4)
C38 Fe2 C33 C34 -81.7(3)
C39 Fe2 C33 C34 -123.7(3)
C35 Fe2 C33 C34 -163.9(3)
C31 Fe2 C33 C34 80.7(3)
C36 Fe2 C33 C34 167.2(5)
C30 Fe2 C33 C34 37.4(3)
C32 C33 C34 C30 -0.7(5)
Fe2 C33 C34 C30 -60.8(3)
C32 C33 C34 Fe2 60.1(3)
C31 C30 C34 C33 1.2(5)
Ga1 C30 C34 C33 -170.6(3)
Fe2 C30 C34 C33 59.5(3)
C31 C30 C34 Fe2 -58.3(3)
Ga1 C30 C34 Fe2 130.0(3)
C37 Fe2 C34 C33 158.3(3)
C32 Fe2 C34 C33 -38.4(3)
C38 Fe2 C34 C33 116.2(3)
C39 Fe2 C34 C33 74.5(4)
C35 Fe2 C34 C33 42.9(7)
C31 Fe2 C34 C33 -81.8(3)
C36 Fe2 C34 C33 -168.8(5)
C30 Fe2 C34 C33 -119.8(4)
C37 Fe2 C34 C30 -81.9(3)
C33 Fe2 C34 C30 119.8(4)
C32 Fe2 C34 C30 81.4(3)
C38 Fe2 C34 C30 -124.0(3)
C39 Fe2 C34 C30 -165.8(3)
C35 Fe2 C34 C30 162.7(5)
C31 Fe2 C34 C30 38.0(3)
C36 Fe2 C34 C30 -49.0(6)
C37 Fe2 C35 C39 -81.8(3)
C33 Fe2 C35 C39 74.6(4)
C34 Fe2 C35 C39 42.3(7)
C32 Fe2 C35 C39 116.6(3)
C38 Fe2 C35 C39 -37.8(3)
C31 Fe2 C35 C39 158.0(3)
C36 Fe2 C35 C39 -119.7(4)
C30 Fe2 C35 C39 -168.2(4)
C37 Fe2 C35 C36 37.9(3)
C33 Fe2 C35 C36 -165.7(3)
C34 Fe2 C35 C36 162.1(5)
C32 Fe2 C35 C36 -123.7(3)
C38 Fe2 C35 C36 81.9(3)
C39 Fe2 C35 C36 119.7(4)
C31 Fe2 C35 C36 -82.2(3)
C30 Fe2 C35 C36 -48.4(6)
C39 C35 C36 C37 0.6(5)
Fe2 C35 C36 C37 -58.7(3)
C39 C35 C36 Fe2 59.2(3)
C37 Fe2 C36 C35 -119.0(4)
C33 Fe2 C36 C35 38.5(7)
C34 Fe2 C36 C35 -164.0(5)
C32 Fe2 C36 C35 75.6(4)
C38 Fe2 C36 C35 -81.2(3)
C39 Fe2 C36 C35 -37.1(3)
C31 Fe2 C36 C35 117.6(3)
C30 Fe2 C36 C35 160.2(3)
C33 Fe2 C36 C37 157.5(6)
C34 Fe2 C36 C37 -45.0(6)
C32 Fe2 C36 C37 -165.4(3)
C38 Fe2 C36 C37 37.8(3)
C39 Fe2 C36 C37 81.9(3)
C35 Fe2 C36 C37 119.0(4)
C31 Fe2 C36 C37 -123.4(3)
C30 Fe2 C36 C37 -80.8(3)
C35 C36 C37 C38 -0.8(5)
Fe2 C36 C37 C38 -59.8(3)
C35 C36 C37 Fe2 59.0(3)
C33 Fe2 C37 C38 -42.6(6)
C34 Fe2 C37 C38 -79.4(3)
C32 Fe2 C37 C38 161.5(6)
C39 Fe2 C37 C38 37.9(3)
C35 Fe2 C37 C38 81.2(3)
C31 Fe2 C37 C38 -163.5(3)
C36 Fe2 C37 C38 119.0(4)
C30 Fe2 C37 C38 -122.5(3)
C33 Fe2 C37 C36 -161.6(4)
C34 Fe2 C37 C36 161.6(3)
C32 Fe2 C37 C36 42.5(7)
C38 Fe2 C37 C36 -119.0(4)
C39 Fe2 C37 C36 -81.0(3)
C35 Fe2 C37 C36 -37.7(3)
C31 Fe2 C37 C36 77.5(3)
C30 Fe2 C37 C36 118.5(3)
C36 C37 C38 C39 0.7(5)
Fe2 C37 C38 C39 -59.5(3)
C36 C37 C38 Fe2 60.2(3)
C33 Fe2 C38 C37 161.6(3)
C34 Fe2 C38 C37 118.8(3)
C32 Fe2 C38 C37 -166.5(4)
C39 Fe2 C38 C37 -118.9(4)
C35 Fe2 C38 C37 -81.7(3)
C31 Fe2 C38 C37 48.8(7)
C36 Fe2 C38 C37 -37.9(3)
C30 Fe2 C38 C37 77.4(3)
C37 Fe2 C38 C39 118.9(4)
C33 Fe2 C38 C39 -79.5(4)
C34 Fe2 C38 C39 -122.2(3)
C32 Fe2 C38 C39 -47.5(6)
C35 Fe2 C38 C39 37.2(3)
C31 Fe2 C38 C39 167.7(6)
C36 Fe2 C38 C39 81.0(3)
C30 Fe2 C38 C39 -163.6(3)
C36 C35 C39 C38 -0.1(5)
Fe2 C35 C39 C38 59.2(3)
C36 C35 C39 Fe2 -59.4(3)
C37 C38 C39 C35 -0.3(5)
Fe2 C38 C39 C35 -59.6(3)
C37 C38 C39 Fe2 59.3(3)
C37 Fe2 C39 C35 81.6(3)
C33 Fe2 C39 C35 -122.9(3)
C34 Fe2 C39 C35 -164.0(3)
C32 Fe2 C39 C35 -81.3(4)
C38 Fe2 C39 C35 119.4(4)
C31 Fe2 C39 C35 -51.4(6)
C36 Fe2 C39 C35 37.5(3)
C30 Fe2 C39 C35 165.8(5)
C37 Fe2 C39 C38 -37.9(3)
C33 Fe2 C39 C38 117.6(3)
C34 Fe2 C39 C38 76.6(4)
C32 Fe2 C39 C38 159.3(3)
C35 Fe2 C39 C38 -119.4(4)
C31 Fe2 C39 C38 -170.8(4)
C36 Fe2 C39 C38 -81.9(3)
C30 Fe2 C39 C38 46.4(7)
